data_4507024
loop_
_publ_author_name
'Cai, Song-Liang'
'Zheng, Sheng-Run'
'Wen, Zhen-Zhen'
'Fan, Jun'
'Zhang, Wei-Guang'

_publ_section_title
;
 A Series of New Three-Dimensional d--f Heterometallic Coordination
 Polymers with Rare 10-ConnectedbctNet Topology Based on Planar
 Hexanuclear Heterometallic Second Building Units
;
_journal_issue 11
_journal_name_full 'Crystal Growth &amp; Design'
_journal_page_first 5737
_journal_paper_doi 10.1021/cg301256g
_journal_volume 12
_journal_year 2012
_chemical_formula_moiety 'C22 H12 N5 Ni O8 Sm, H2 O'
_chemical_formula_sum 'C22 H14 N5 Ni O9 Sm'
_chemical_formula_weight 701.44
_chemical_name_systematic
; 
 ? 
;
_space_group_IT_number 14
_symmetry_cell_setting monoclinic
_symmetry_space_group_name_Hall '-P 2ybc'
_symmetry_space_group_name_H-M 'P 1 21/c 1'
_atom_sites_solution_hydrogens geom
_atom_sites_solution_primary direct
_atom_sites_solution_secondary difmap
_audit_creation_method SHELXL-97
_cell_angle_alpha 90.00
_cell_angle_beta 120.083(4)
_cell_angle_gamma 90.00
_cell_formula_units_Z 4
_cell_length_a 10.6460(13)
_cell_length_b 12.7722(16)
_cell_length_c 20.8458(19)
_cell_measurement_reflns_used 1349
_cell_measurement_temperature 298(2)
_cell_measurement_theta_max 25.34
_cell_measurement_theta_min 2.23
_cell_volume 2452.7(5)
_computing_cell_refinement 'Bruker SAINT'
_computing_data_collection 'Bruker APEX2'
_computing_data_reduction 'Bruker SAINT'
_computing_molecular_graphics 'Bruker SHELXTL'
_computing_publication_material 'Bruker SHELXTL'
_computing_structure_refinement 'SHELXL-97 (Sheldrick, 2008)'
_computing_structure_solution 'SHELXS-97 (Sheldrick, 2008)'
_diffrn_ambient_temperature 298(2)
_diffrn_measured_fraction_theta_full 0.998
_diffrn_measured_fraction_theta_max 0.998
_diffrn_radiation_monochromator graphite
_diffrn_radiation_source 'fine-focus sealed tube'
_diffrn_radiation_type MoK\a
_diffrn_radiation_wavelength 0.71073
_diffrn_reflns_av_R_equivalents 0.1026
_diffrn_reflns_av_sigmaI/netI 0.1393
_diffrn_reflns_limit_h_max 11
_diffrn_reflns_limit_h_min -13
_diffrn_reflns_limit_k_max 15
_diffrn_reflns_limit_k_min -15
_diffrn_reflns_limit_l_max 24
_diffrn_reflns_limit_l_min -25
_diffrn_reflns_number 13090
_diffrn_reflns_theta_full 26.00
_diffrn_reflns_theta_max 26.00
_diffrn_reflns_theta_min 1.95
_exptl_absorpt_coefficient_mu 3.200
_exptl_absorpt_correction_T_max 0.6453
_exptl_absorpt_correction_T_min 0.5670
_exptl_absorpt_correction_type multi-scan
_exptl_absorpt_process_details 'SADABS (Sheldrick, 1996)'
_exptl_crystal_colour green
_exptl_crystal_density_diffrn 1.900
_exptl_crystal_density_method 'not measured'
_exptl_crystal_description block
_exptl_crystal_F_000 1372
_exptl_crystal_size_max 0.20
_exptl_crystal_size_mid 0.17
_exptl_crystal_size_min 0.15
_refine_diff_density_max 0.995
_refine_diff_density_min -0.963
_refine_diff_density_rms 0.219
_refine_ls_extinction_method none
_refine_ls_goodness_of_fit_ref 1.011
_refine_ls_hydrogen_treatment constr
_refine_ls_matrix_type full
_refine_ls_number_parameters 343
_refine_ls_number_reflns 4811
_refine_ls_number_restraints 108
_refine_ls_restrained_S_all 1.004
_refine_ls_R_factor_all 0.1094
_refine_ls_R_factor_gt 0.0553
_refine_ls_shift/su_max 0.001
_refine_ls_shift/su_mean 0.000
_refine_ls_structure_factor_coef Fsqd
_refine_ls_weighting_details 'calc w=1/[\s^2^(Fo^2^)+(0.0098P)^2^+0.0000P] where P=(Fo^2^+2Fc^2^)/3'
_refine_ls_weighting_scheme calc
_refine_ls_wR_factor_gt 0.0799
_refine_ls_wR_factor_ref 0.0973
_reflns_number_gt 2910
_reflns_number_total 4811
_reflns_threshold_expression >2sigma(I)
_cod_data_source_file cg301256g_si_002.cif
_cod_data_source_block Sm-Ni
_cod_depositor_comments
;
The following automatic conversions were performed:

'_symmetry_cell_setting' value 'Monoclinic' changed to 'monoclinic'
according to /home/saulius/struct/CIF-dictionaries/cif_core.dic
dictionary named 'cif_core.dic' version 2.4.2 from 2011-04-26.

Automatic conversion script
Id: cif_fix_values 1891 2012-01-12 08:04:46Z andrius 
;
_cod_original_sg_symbol_H-M 'P2(1)/c  '
_cod_database_code 4507024

loop_
_symmetry_equiv_pos_as_xyz
'x, y, z'
'-x, y+1/2, -z+1/2'
'-x, -y, -z'
'x, -y-1/2, z-1/2'

loop_
_atom_site_label
_atom_site_type_symbol
_atom_site_fract_x
_atom_site_fract_y
_atom_site_fract_z
_atom_site_U_iso_or_equiv
_atom_site_adp_type
_atom_site_occupancy
_atom_site_symmetry_multiplicity
_atom_site_calc_flag
_atom_site_refinement_flags
Sm1 Sm 0.07338(5) 0.85537(4) 0.50878(2) 0.01456(13) Uani 1 1 d .
Ni1 Ni 0.03053(12) 0.65305(9) 0.77149(6) 0.0146(3) Uani 1 1 d .
O1 O 0.0404(7) 0.6633(4) 0.6775(3) 0.0239(16) Uani 1 1 d .
O2 O 0.0227(8) 0.7660(5) 0.5879(3) 0.036(2) Uani 1 1 d .
O3 O 0.0452(7) 0.9889(4) 0.5799(3) 0.0203(16) Uani 1 1 d .
O4 O -0.0209(6) 1.1152(4) 0.6287(3) 0.0147(14) Uani 1 1 d .
O5 O 0.2404(7) 0.9928(5) 0.5255(3) 0.0316(17) Uani 1 1 d .
O6 O -0.1926(6) 0.8480(5) 0.4453(3) 0.0316(17) Uani 1 1 d .
O7 O 0.2908(7) 0.7675(5) 0.5201(4) 0.041(2) Uani 1 1 d .
O8 O 0.3060(8) 0.8189(6) 0.6244(4) 0.055(2) Uani 1 1 d .
N1 N 0.0261(8) 0.8184(5) 0.7568(4) 0.0181(18) Uani 1 1 d .
N2 N -0.0082(8) 0.9915(5) 0.7361(4) 0.0151(18) Uani 1 1 d .
N3 N -0.0026(9) 0.8271(6) 0.9497(4) 0.034(2) Uani 1 1 d .
N5 N 0.7999(8) 0.6686(6) 0.7134(4) 0.026(2) Uani 1 1 d .
N4 N 0.7379(7) 1.1437(6) 0.6626(4) 0.0211(17) Uani 1 1 d .
C1 C 0.0349(11) 0.7514(7) 0.6499(5) 0.022(2) Uani 1 1 d U
C2 C 0.0362(9) 0.8416(6) 0.6952(4) 0.0144(18) Uani 1 1 d U
C3 C 0.0185(9) 0.9491(7) 0.6838(4) 0.0140(18) Uani 1 1 d U
C4 C 0.0155(9) 1.0196(6) 0.6280(4) 0.0121(19) Uani 1 1 d U
C5 C -0.0003(10) 0.9093(7) 0.7792(5) 0.020(2) Uani 1 1 d U
C6 C -0.0376(11) 0.9140(7) 0.8390(5) 0.023(2) Uani 1 1 d U
C7 C 0.0350(11) 0.8448(7) 0.8974(5) 0.031(2) Uani 1 1 d U
H7 H 0.1139 0.8084 0.9009 0.037 Uiso 1 1 calc R
C8 C -0.1548(11) 0.9710(7) 0.8341(5) 0.032(2) Uani 1 1 d U
H8 H -0.2082 1.0160 0.7945 0.038 Uiso 1 1 calc R
C9 C -0.1888(12) 0.9592(8) 0.8889(6) 0.040(2) Uani 1 1 d U
H9 H -0.2621 0.9987 0.8890 0.048 Uiso 1 1 calc R
C10 C -0.1096(12) 0.8851(8) 0.9455(5) 0.040(3) Uani 1 1 d U
H10 H -0.1343 0.8766 0.9821 0.048 Uiso 1 1 calc R
C11 C 0.2776(10) 1.0833(8) 0.5550(5) 0.023(2) Uani 1 1 d U
C12 C 0.4381(10) 1.1091(7) 0.5916(5) 0.022(2) Uani 1 1 d U
C13 C 0.4969(10) 1.2006(8) 0.6291(5) 0.031(2) Uani 1 1 d U
H13 H 0.4381 1.2527 0.6313 0.037 Uiso 1 1 calc R
C14 C 0.5304(10) 1.0374(8) 0.5886(5) 0.032(2) Uani 1 1 d U
H14 H 0.4943 0.9746 0.5634 0.038 Uiso 1 1 calc R
C15 C 0.6469(10) 1.2138(8) 0.6639(5) 0.032(2) Uani 1 1 d U
H15 H 0.6859 1.2758 0.6897 0.039 Uiso 1 1 calc R
C16 C 0.6781(10) 1.0582(8) 0.6233(5) 0.031(2) Uani 1 1 d U
H16 H 0.7380 1.0096 0.6185 0.037 Uiso 1 1 calc R
C17 C 0.3577(12) 0.7751(8) 0.5881(7) 0.038(3) Uani 1 1 d U
C18 C 0.5142(11) 0.7345(8) 0.6326(6) 0.035(2) Uani 1 1 d U
C19 C 0.5881(11) 0.7405(8) 0.7084(6) 0.037(2) Uani 1 1 d U
H19 H 0.5434 0.7667 0.7336 0.044 Uiso 1 1 calc R
C20 C 0.5805(12) 0.6928(8) 0.5973(6) 0.045(3) Uani 1 1 d U
H20 H 0.5312 0.6858 0.5460 0.054 Uiso 1 1 calc R
C21 C 0.7280(11) 0.7073(7) 0.7460(6) 0.031(2) Uani 1 1 d U
H21 H 0.7773 0.7117 0.7974 0.037 Uiso 1 1 calc R
C22 C 0.7251(12) 0.6608(9) 0.6403(6) 0.047(3) Uani 1 1 d U
H22 H 0.7709 0.6327 0.6163 0.057 Uiso 1 1 calc R
O1W O 0.4168(19) 0.9578(13) 0.7535(8) 0.298(10) Uani 1 1 d .
H1WA H 0.4766 0.9331 0.7405 0.358 Uiso 1 1 d R
H1WB H 0.3480 0.9123 0.7315 0.358 Uiso 1 1 d R

loop_
_atom_site_aniso_label
_atom_site_aniso_U_11
_atom_site_aniso_U_22
_atom_site_aniso_U_33
_atom_site_aniso_U_23
_atom_site_aniso_U_13
_atom_site_aniso_U_12
Sm1 0.0173(3) 0.0139(2) 0.0135(2) 0.0004(2) 0.0085(2) 0.0025(3)
Ni1 0.0187(6) 0.0110(6) 0.0157(6) 0.0028(5) 0.0098(6) 0.0020(6)
O1 0.051(5) 0.009(4) 0.025(4) 0.008(3) 0.029(4) 0.012(3)
O2 0.081(6) 0.021(4) 0.027(4) 0.001(3) 0.042(4) 0.001(4)
O3 0.035(4) 0.019(4) 0.012(3) -0.004(3) 0.016(3) -0.003(3)
O4 0.022(4) 0.005(3) 0.015(3) 0.002(2) 0.008(3) 0.000(3)
O5 0.018(4) 0.031(4) 0.038(4) -0.011(3) 0.007(4) -0.001(3)
O6 0.020(4) 0.026(4) 0.045(4) 0.000(4) 0.014(4) -0.006(4)
O7 0.028(5) 0.047(5) 0.027(4) -0.012(4) 0.000(4) 0.007(4)
O8 0.038(5) 0.082(7) 0.037(5) 0.005(4) 0.013(4) 0.030(5)
N1 0.026(5) 0.013(4) 0.022(5) -0.002(3) 0.017(4) -0.001(4)
N2 0.027(5) 0.005(4) 0.013(4) -0.001(3) 0.010(4) -0.001(3)
N3 0.045(6) 0.028(5) 0.038(6) 0.003(4) 0.028(5) 0.001(5)
N5 0.028(5) 0.020(5) 0.027(5) 0.003(4) 0.011(4) 0.006(4)
N4 0.019(4) 0.018(4) 0.024(4) -0.007(4) 0.009(4) -0.007(4)
C1 0.036(5) 0.015(5) 0.023(5) -0.004(4) 0.022(4) 0.000(4)
C2 0.024(4) 0.011(4) 0.010(4) 0.002(3) 0.010(4) 0.001(4)
C3 0.016(4) 0.015(4) 0.011(4) 0.001(3) 0.007(4) 0.003(4)
C4 0.013(4) 0.012(5) 0.008(4) 0.003(4) 0.002(4) -0.005(4)
C5 0.032(5) 0.014(5) 0.015(5) -0.001(4) 0.014(4) 0.004(4)
C6 0.043(5) 0.015(4) 0.027(4) -0.001(3) 0.029(4) 0.000(4)
C7 0.041(6) 0.024(5) 0.035(5) -0.002(5) 0.024(5) -0.005(5)
C8 0.056(6) 0.018(5) 0.041(5) 0.001(4) 0.039(5) -0.001(4)
C9 0.060(6) 0.025(5) 0.055(6) 0.000(4) 0.044(5) 0.008(5)
C10 0.068(7) 0.031(6) 0.044(6) 0.000(5) 0.046(6) -0.002(5)
C11 0.018(5) 0.024(5) 0.031(5) 0.008(4) 0.016(5) 0.000(4)
C12 0.020(4) 0.024(4) 0.032(4) -0.001(4) 0.022(4) 0.000(4)
C13 0.018(5) 0.023(5) 0.046(5) -0.010(4) 0.011(4) 0.001(4)
C14 0.023(5) 0.031(5) 0.042(5) -0.013(4) 0.017(4) -0.004(4)
C15 0.017(5) 0.024(5) 0.045(6) -0.015(5) 0.007(5) -0.002(4)
C16 0.021(5) 0.037(6) 0.038(6) -0.015(5) 0.017(5) -0.001(5)
C17 0.029(6) 0.033(6) 0.050(6) 0.005(5) 0.018(6) 0.007(5)
C18 0.025(5) 0.037(5) 0.036(5) 0.003(4) 0.011(4) 0.006(4)
C19 0.031(5) 0.035(5) 0.041(5) 0.002(5) 0.015(5) 0.012(5)
C20 0.036(5) 0.054(6) 0.037(6) -0.006(5) 0.012(5) 0.014(5)
C21 0.025(5) 0.027(5) 0.035(6) -0.001(5) 0.011(5) 0.008(5)
C22 0.038(6) 0.064(7) 0.040(6) -0.007(6) 0.019(5) 0.016(6)
O1W 0.26(2) 0.27(2) 0.30(2) -0.084(17) 0.095(18) 0.031(18)

loop_
_atom_type_symbol
_atom_type_description
_atom_type_scat_dispersion_real
_atom_type_scat_dispersion_imag
_atom_type_scat_source
C C 0.0033 0.0016 'International Tables Vol C Tables 4.2.6.8 and 6.1.1.4'
H H 0.0000 0.0000 'International Tables Vol C Tables 4.2.6.8 and 6.1.1.4'
N N 0.0061 0.0033 'International Tables Vol C Tables 4.2.6.8 and 6.1.1.4'
Ni Ni 0.3393 1.1124 'International Tables Vol C Tables 4.2.6.8 and 6.1.1.4'
O O 0.0106 0.0060 'International Tables Vol C Tables 4.2.6.8 and 6.1.1.4'
Sm Sm -0.1638 3.4418 'International Tables Vol C Tables 4.2.6.8 and 6.1.1.4'

loop_
_geom_angle_atom_site_label_1
_geom_angle_atom_site_label_2
_geom_angle_atom_site_label_3
_geom_angle
_geom_angle_site_symmetry_1
_geom_angle_site_symmetry_3
O2 Sm1 O3 76.0(2) . .
O2 Sm1 O5 133.5(2) . .
O3 Sm1 O5 72.5(2) . .
O2 Sm1 O6 75.1(2) . .
O3 Sm1 O6 83.8(2) . .
O5 Sm1 O6 132.7(2) . .
O2 Sm1 O7 104.7(2) . .
O3 Sm1 O7 132.1(2) . .
O5 Sm1 O7 74.2(2) . .
O6 Sm1 O7 143.7(2) . .
O2 Sm1 O8 71.7(3) . .
O3 Sm1 O8 84.6(2) . .
O5 Sm1 O8 72.0(2) . .
O6 Sm1 O8 146.6(2) . .
O7 Sm1 O8 52.6(2) . .
O2 Sm1 N3 76.2(2) . 4_575
O3 Sm1 N3 147.4(2) . 4_575
O5 Sm1 N3 140.0(2) . 4_575
O6 Sm1 N3 72.9(2) . 4_575
O7 Sm1 N3 71.9(2) . 4_575
O8 Sm1 N3 102.5(3) . 4_575
O2 Sm1 O3 134.2(2) . 3_576
O3 Sm1 O3 73.98(19) . 3_576
O5 Sm1 O3 66.4(2) . 3_576
O6 Sm1 O3 67.9(2) . 3_576
O7 Sm1 O3 121.1(2) . 3_576
O8 Sm1 O3 137.1(2) . 3_576
N3 Sm1 O3 115.7(2) 4_575 3_576
O2 Sm1 O4 148.5(2) . 3_576
O3 Sm1 O4 123.20(17) . 3_576
O5 Sm1 O4 78.03(18) . 3_576
O6 Sm1 O4 82.08(18) . 3_576
O7 Sm1 O4 81.3(2) . 3_576
O8 Sm1 O4 129.9(2) . 3_576
N3 Sm1 O4 76.5(2) 4_575 3_576
O3 Sm1 O4 49.73(16) 3_576 3_576
O2 Sm1 C4 152.1(2) . 3_576
O3 Sm1 C4 97.7(2) . 3_576
O5 Sm1 C4 66.6(2) . 3_576
O6 Sm1 C4 77.1(2) . 3_576
O7 Sm1 C4 99.6(2) . 3_576
O8 Sm1 C4 135.5(2) . 3_576
N3 Sm1 C4 98.9(2) 4_575 3_576
O3 Sm1 C4 24.78(18) 3_576 3_576
O4 Sm1 C4 25.51(18) 3_576 3_576
O2 Sm1 Sm1 107.97(16) . 3_576
O3 Sm1 Sm1 38.72(13) . 3_576
O5 Sm1 Sm1 63.84(15) . 3_576
O6 Sm1 Sm1 71.95(16) . 3_576
O7 Sm1 Sm1 137.67(17) . 3_576
O8 Sm1 Sm1 114.85(18) . 3_576
N3 Sm1 Sm1 141.97(18) 4_575 3_576
O3 Sm1 Sm1 35.26(12) 3_576 3_576
O4 Sm1 Sm1 84.73(11) 3_576 3_576
C4 Sm1 Sm1 59.30(16) 3_576 3_576
O1 Ni1 N2 92.8(2) . 2_546
O1 Ni1 N1 78.8(2) . .
N2 Ni1 N1 169.0(3) 2_546 .
O1 Ni1 N5 92.8(3) . 1_455
N2 Ni1 N5 89.7(3) 2_546 1_455
N1 Ni1 N5 83.7(3) . 1_455
O1 Ni1 N4 91.3(3) . 2_646
N2 Ni1 N4 92.5(3) 2_546 2_646
N1 Ni1 N4 94.7(3) . 2_646
N5 Ni1 N4 175.3(3) 1_455 2_646
O1 Ni1 O4 170.9(2) . 2_546
N2 Ni1 O4 78.1(2) 2_546 2_546
N1 Ni1 O4 110.3(2) . 2_546
N5 Ni1 O4 88.3(3) 1_455 2_546
N4 Ni1 O4 88.0(2) 2_646 2_546
C1 O1 Ni1 119.4(5) . .
C1 O2 Sm1 152.2(6) . .
C4 O3 Sm1 152.1(5) . .
C4 O3 Sm1 95.9(5) . 3_576
Sm1 O3 Sm1 106.02(19) . 3_576
C4 O4 Ni1 112.3(5) . 2_556
C4 O4 Sm1 91.4(4) . 3_576
Ni1 O4 Sm1 155.4(2) 2_556 3_576
C11 O5 Sm1 139.7(6) . .
C11 O6 Sm1 127.5(6) 3_576 .
C17 O7 Sm1 92.7(6) . .
C17 O8 Sm1 91.3(6) . .
C5 N1 C2 105.6(7) . .
C5 N1 Ni1 143.7(6) . .
C2 N1 Ni1 109.9(5) . .
C5 N2 C3 104.7(7) . .
C5 N2 Ni1 141.9(6) . 2_556
C3 N2 Ni1 113.2(5) . 2_556
C10 N3 C7 116.4(9) . .
C10 N3 Sm1 126.4(6) . 4_576
C7 N3 Sm1 112.8(6) . 4_576
C22 N5 C21 116.2(9) . .
C22 N5 Ni1 120.3(7) . 1_655
C21 N5 Ni1 122.1(6) . 1_655
C16 N4 C15 116.1(8) . .
C16 N4 Ni1 119.0(6) . 2_656
C15 N4 Ni1 124.5(6) . 2_656
O2 C1 O1 124.5(8) . .
O2 C1 C2 120.5(8) . .
O1 C1 C2 115.0(7) . .
N1 C2 C3 107.8(7) . .
N1 C2 C1 116.6(7) . .
C3 C2 C1 134.4(7) . .
N2 C3 C2 108.6(7) . .
N2 C3 C4 117.5(7) . .
C2 C3 C4 133.9(8) . .
O3 C4 O4 120.3(7) . .
O3 C4 C3 122.1(8) . .
O4 C4 C3 117.6(7) . .
O3 C4 Sm1 59.3(4) . 3_576
O4 C4 Sm1 63.1(4) . 3_576
C3 C4 Sm1 164.5(6) . 3_576
N1 C5 N2 113.3(7) . .
N1 C5 C6 121.4(8) . .
N2 C5 C6 124.8(8) . .
C7 C6 C8 118.7(8) . .
C7 C6 C5 116.4(8) . .
C8 C6 C5 124.1(9) . .
N3 C7 C6 123.6(9) . .
N3 C7 H7 118.2 . .
C6 C7 H7 118.2 . .
C9 C8 C6 118.6(10) . .
C9 C8 H8 120.7 . .
C6 C8 H8 120.7 . .
C8 C9 C10 118.2(10) . .
C8 C9 H9 120.9 . .
C10 C9 H9 120.9 . .
N3 C10 C9 124.3(9) . .
N3 C10 H10 117.8 . .
C9 C10 H10 117.8 . .
O6 C11 O5 125.5(9) 3_576 .
O6 C11 C12 118.5(9) 3_576 .
O5 C11 C12 116.0(8) . .
C14 C12 C13 117.6(9) . .
C14 C12 C11 119.1(9) . .
C13 C12 C11 123.3(9) . .
C12 C13 C15 118.4(9) . .
C12 C13 H13 120.8 . .
C15 C13 H13 120.8 . .
C12 C14 C16 120.0(9) . .
C12 C14 H14 120.0 . .
C16 C14 H14 120.0 . .
N4 C15 C13 124.4(9) . .
N4 C15 H15 117.8 . .
C13 C15 H15 117.8 . .
N4 C16 C14 123.3(9) . .
N4 C16 H16 118.4 . .
C14 C16 H16 118.4 . .
O7 C17 O8 123.3(10) . .
O7 C17 C18 119.7(10) . .
O8 C17 C18 116.9(10) . .
C20 C18 C19 119.5(10) . .
C20 C18 C17 120.4(10) . .
C19 C18 C17 120.0(10) . .
C21 C19 C18 118.6(10) . .
C21 C19 H19 120.7 . .
C18 C19 H19 120.7 . .
C18 C20 C22 118.1(10) . .
C18 C20 H20 121.0 . .
C22 C20 H20 121.0 . .
N5 C21 C19 124.1(10) . .
N5 C21 H21 117.9 . .
C19 C21 H21 117.9 . .
N5 C22 C20 123.4(10) . .
N5 C22 H22 118.3 . .
C20 C22 H22 118.3 . .
H1WA O1W H1WB 98.6 . .

loop_
_geom_bond_atom_site_label_1
_geom_bond_atom_site_label_2
_geom_bond_distance
_geom_bond_site_symmetry_2
Sm1 O2 2.281(6) .
Sm1 O3 2.376(5) .
Sm1 O5 2.396(6) .
Sm1 O6 2.454(6) .
Sm1 O7 2.475(7) .
Sm1 O8 2.485(7) .
Sm1 N3 2.570(8) 4_575
Sm1 O3 2.575(6) 3_576
Sm1 O4 2.658(5) 3_576
Sm1 C4 2.979(8) 3_576
Ni1 O1 2.019(5) .
Ni1 N2 2.074(6) 2_546
Ni1 N1 2.132(7) .
Ni1 N5 2.134(8) 1_455
Ni1 N4 2.141(7) 2_646
Ni1 O4 2.187(5) 2_546
O1 C1 1.252(9) .
O2 C1 1.247(9) .
O3 C4 1.256(9) .
O3 Sm1 2.575(6) 3_576
O4 C4 1.283(9) .
O4 Ni1 2.187(5) 2_556
O4 Sm1 2.658(5) 3_576
O5 C11 1.276(10) .
O6 C11 1.258(10) 3_576
O7 C17 1.231(11) .
O8 C17 1.267(11) .
N1 C5 1.333(10) .
N1 C2 1.374(9) .
N2 C5 1.356(10) .
N2 C3 1.369(9) .
N2 Ni1 2.074(6) 2_556
N3 C10 1.324(12) .
N3 C7 1.356(10) .
N3 Sm1 2.570(8) 4_576
N5 C22 1.323(10) .
N5 C21 1.346(10) .
N5 Ni1 2.133(8) 1_655
N4 C16 1.322(11) .
N4 C15 1.329(11) .
N4 Ni1 2.141(7) 2_656
C1 C2 1.485(11) .
C2 C3 1.391(11) .
C3 C4 1.457(10) .
C4 Sm1 2.979(8) 3_576
C5 C6 1.487(11) .
C6 C7 1.384(12) .
C6 C8 1.403(12) .
C7 H7 0.9300 .
C8 C9 1.369(11) .
C8 H8 0.9300 .
C9 C10 1.413(13) .
C9 H9 0.9300 .
C10 H10 0.9300 .
C11 O6 1.258(10) 3_576
C11 C12 1.517(12) .
C12 C14 1.367(12) .
C12 C13 1.372(11) .
C13 C15 1.394(12) .
C13 H13 0.9300 .
C14 C16 1.388(12) .
C14 H14 0.9300 .
C15 H15 0.9300 .
C16 H16 0.9300 .
C17 C18 1.535(13) .
C18 C20 1.358(13) .
C18 C19 1.369(12) .
C19 C21 1.357(12) .
C19 H19 0.9300 .
C20 C22 1.399(13) .
C20 H20 0.9300 .
C21 H21 0.9300 .
C22 H22 0.9300 .
O1W H1WA 0.8677 .
O1W H1WB 0.8643 .

loop_
_geom_torsion_atom_site_label_1
_geom_torsion_atom_site_label_2
_geom_torsion_atom_site_label_3
_geom_torsion_atom_site_label_4
_geom_torsion
_geom_torsion_site_symmetry_1
_geom_torsion_site_symmetry_4
N2 Ni1 O1 C1 170.3(7) 2_546 .
N1 Ni1 O1 C1 -2.5(7) . .
N5 Ni1 O1 C1 80.5(7) 1_455 .
N4 Ni1 O1 C1 -97.1(7) 2_646 .
O3 Sm1 O2 C1 -40.1(14) . .
O5 Sm1 O2 C1 8.4(15) . .
O6 Sm1 O2 C1 -127.2(14) . .
O7 Sm1 O2 C1 90.4(14) . .
O8 Sm1 O2 C1 48.7(14) . .
N3 Sm1 O2 C1 157.1(14) 4_575 .
O3 Sm1 O2 C1 -90.4(14) 3_576 .
O4 Sm1 O2 C1 -172.4(12) 3_576 .
C4 Sm1 O2 C1 -120.0(14) 3_576 .
Sm1 Sm1 O2 C1 -62.3(14) 3_576 .
O2 Sm1 O3 C4 -4.4(12) . .
O5 Sm1 O3 C4 -149.7(13) . .
O6 Sm1 O3 C4 71.7(12) . .
O7 Sm1 O3 C4 -101.7(12) . .
O8 Sm1 O3 C4 -76.9(12) . .
N3 Sm1 O3 C4 27.8(14) 4_575 .
O3 Sm1 O3 C4 140.5(13) 3_576 .
O4 Sm1 O3 C4 148.0(12) 3_576 .
C4 Sm1 O3 C4 147.8(11) 3_576 .
Sm1 Sm1 O3 C4 140.5(13) 3_576 .
O2 Sm1 O3 Sm1 -145.0(3) . 3_576
O5 Sm1 O3 Sm1 69.7(2) . 3_576
O6 Sm1 O3 Sm1 -68.8(2) . 3_576
O7 Sm1 O3 Sm1 117.7(3) . 3_576
O8 Sm1 O3 Sm1 142.5(3) . 3_576
N3 Sm1 O3 Sm1 -112.8(4) 4_575 3_576
O3 Sm1 O3 Sm1 0.0 3_576 3_576
O4 Sm1 O3 Sm1 7.5(3) 3_576 3_576
C4 Sm1 O3 Sm1 7.3(3) 3_576 3_576
O2 Sm1 O5 C11 -51.6(10) . .
O3 Sm1 O5 C11 -2.0(9) . .
O6 Sm1 O5 C11 61.6(10) . .
O7 Sm1 O5 C11 -147.0(10) . .
O8 Sm1 O5 C11 -91.9(10) . .
N3 Sm1 O5 C11 -179.9(9) 4_575 .
O3 Sm1 O5 C11 77.7(9) 3_576 .
O4 Sm1 O5 C11 128.8(10) 3_576 .
C4 Sm1 O5 C11 104.8(10) 3_576 .
Sm1 Sm1 O5 C11 38.8(9) 3_576 .
O2 Sm1 O6 C11 95.9(7) . 3_576
O3 Sm1 O6 C11 18.8(7) . 3_576
O5 Sm1 O6 C11 -40.5(8) . 3_576
O7 Sm1 O6 C11 -169.4(7) . 3_576
O8 Sm1 O6 C11 88.9(8) . 3_576
N3 Sm1 O6 C11 175.7(8) 4_575 3_576
O3 Sm1 O6 C11 -56.5(7) 3_576 3_576
O4 Sm1 O6 C11 -106.1(7) 3_576 3_576
C4 Sm1 O6 C11 -80.6(7) 3_576 3_576
Sm1 Sm1 O6 C11 -19.1(7) 3_576 3_576
O2 Sm1 O7 C17 -51.9(7) . .
O3 Sm1 O7 C17 32.3(7) . .
O5 Sm1 O7 C17 79.8(6) . .
O6 Sm1 O7 C17 -136.7(6) . .
O8 Sm1 O7 C17 0.6(6) . .
N3 Sm1 O7 C17 -121.7(7) 4_575 .
O3 Sm1 O7 C17 128.7(6) 3_576 .
O4 Sm1 O7 C17 159.7(6) 3_576 .
C4 Sm1 O7 C17 142.0(6) 3_576 .
Sm1 Sm1 O7 C17 87.6(7) 3_576 .
O2 Sm1 O8 C17 125.4(7) . .
O3 Sm1 O8 C17 -157.6(7) . .
O5 Sm1 O8 C17 -84.2(6) . .
O6 Sm1 O8 C17 132.5(6) . .
O7 Sm1 O8 C17 -0.6(6) . .
N3 Sm1 O8 C17 54.7(7) 4_575 .
O3 Sm1 O8 C17 -98.3(7) 3_576 .
O4 Sm1 O8 C17 -28.0(7) 3_576 .
C4 Sm1 O8 C17 -62.2(7) 3_576 .
Sm1 Sm1 O8 C17 -132.8(6) 3_576 .
O1 Ni1 N1 C5 166.4(12) . .
N2 Ni1 N1 C5 125.5(15) 2_546 .
N5 Ni1 N1 C5 72.3(11) 1_455 .
N4 Ni1 N1 C5 -103.2(11) 2_646 .
O4 Ni1 N1 C5 -13.6(12) 2_546 .
O1 Ni1 N1 C2 -1.6(6) . .
N2 Ni1 N1 C2 -42.5(17) 2_546 .
N5 Ni1 N1 C2 -95.8(6) 1_455 .
N4 Ni1 N1 C2 88.7(6) 2_646 .
O4 Ni1 N1 C2 178.4(5) 2_546 .
Sm1 O2 C1 O1 -143.0(10) . .
Sm1 O2 C1 C2 40.3(19) . .
Ni1 O1 C1 O2 -171.0(8) . .
Ni1 O1 C1 C2 5.8(11) . .
C5 N1 C2 C3 1.5(10) . .
Ni1 N1 C2 C3 174.2(6) . .
C5 N1 C2 C1 -167.7(8) . .
Ni1 N1 C2 C1 5.0(10) . .
O2 C1 C2 N1 169.7(9) . .
O1 C1 C2 N1 -7.3(13) . .
O2 C1 C2 C3 4.1(17) . .
O1 C1 C2 C3 -172.9(10) . .
C5 N2 C3 C2 2.3(10) . .
Ni1 N2 C3 C2 178.1(6) 2_556 .
C5 N2 C3 C4 179.3(8) . .
Ni1 N2 C3 C4 -4.9(10) 2_556 .
N1 C2 C3 N2 -2.4(10) . .
C1 C2 C3 N2 164.1(10) . .
N1 C2 C3 C4 -178.8(9) . .
C1 C2 C3 C4 -12.3(19) . .
Sm1 O3 C4 O4 -159.1(8) . .
Sm1 O3 C4 O4 -17.0(8) 3_576 .
Sm1 O3 C4 C3 19.8(18) . .
Sm1 O3 C4 C3 161.9(7) 3_576 .
Sm1 O3 C4 Sm1 -142.1(13) . 3_576
Ni1 O4 C4 O3 -170.3(6) 2_556 .
Sm1 O4 C4 O3 16.4(8) 3_576 .
Ni1 O4 C4 C3 10.7(9) 2_556 .
Sm1 O4 C4 C3 -162.6(7) 3_576 .
Ni1 O4 C4 Sm1 173.3(4) 2_556 3_576
N2 C3 C4 O3 176.7(8) . .
C2 C3 C4 O3 -7.2(16) . .
N2 C3 C4 O4 -4.3(12) . .
C2 C3 C4 O4 171.7(9) . .
N2 C3 C4 Sm1 -93(2) . 3_576
C2 C3 C4 Sm1 83(3) . 3_576
C2 N1 C5 N2 -0.1(11) . .
Ni1 N1 C5 N2 -168.4(7) . .
C2 N1 C5 C6 171.8(8) . .
Ni1 N1 C5 C6 3.4(17) . .
C3 N2 C5 N1 -1.4(11) . .
Ni1 N2 C5 N1 -175.1(7) 2_556 .
C3 N2 C5 C6 -172.9(9) . .
Ni1 N2 C5 C6 13.3(17) 2_556 .
N1 C5 C6 C7 37.9(14) . .
N2 C5 C6 C7 -151.2(9) . .
N1 C5 C6 C8 -131.8(10) . .
N2 C5 C6 C8 39.1(15) . .
C10 N3 C7 C6 -4.1(14) . .
Sm1 N3 C7 C6 153.8(8) 4_576 .
C8 C6 C7 N3 1.4(15) . .
C5 C6 C7 N3 -168.9(8) . .
C7 C6 C8 C9 2.6(14) . .
C5 C6 C8 C9 172.1(9) . .
C6 C8 C9 C10 -3.8(15) . .
C7 N3 C10 C9 2.9(15) . .
Sm1 N3 C10 C9 -151.6(8) 4_576 .
C8 C9 C10 N3 1.0(16) . .
Sm1 O5 C11 O6 -38.6(15) . 3_576
Sm1 O5 C11 C12 142.9(7) . .
O6 C11 C12 C14 -176.3(9) 3_576 .
O5 C11 C12 C14 2.3(13) . .
O6 C11 C12 C13 4.9(14) 3_576 .
O5 C11 C12 C13 -176.5(9) . .
C14 C12 C13 C15 -2.1(14) . .
C11 C12 C13 C15 176.7(8) . .
C13 C12 C14 C16 0.4(14) . .
C11 C12 C14 C16 -178.4(8) . .
C16 N4 C15 C13 2.3(15) . .
Ni1 N4 C15 C13 -170.6(7) 2_656 .
C12 C13 C15 N4 0.8(16) . .
C15 N4 C16 C14 -4.1(14) . .
Ni1 N4 C16 C14 169.2(7) 2_656 .
C12 C14 C16 N4 2.9(16) . .
Sm1 O7 C17 O8 -1.2(12) . .
Sm1 O7 C17 C18 -178.5(9) . .
Sm1 O8 C17 O7 1.2(11) . .
Sm1 O8 C17 C18 178.6(8) . .
O7 C17 C18 C20 1.8(16) . .
O8 C17 C18 C20 -175.7(10) . .
O7 C17 C18 C19 -178.5(10) . .
O8 C17 C18 C19 4.0(15) . .
C20 C18 C19 C21 2.0(16) . .
C17 C18 C19 C21 -177.7(10) . .
C19 C18 C20 C22 -2.2(16) . .
C17 C18 C20 C22 177.5(10) . .
C22 N5 C21 C19 -1.9(15) . .
Ni1 N5 C21 C19 164.6(8) 1_655 .
C18 C19 C21 N5 0.1(16) . .
C21 N5 C22 C20 1.6(16) . .
Ni1 N5 C22 C20 -165.1(9) 1_655 .
C18 C20 C22 N5 0.4(18) . .
